data_7015425
loop_
_publ_author_name
'Sun, Ya-Qiu'
'Gao, Dong-Zhao'
'Xu, Yan-Yan'
'Zhang, Guo-Ying'
'Fan, Lan-Lan'
'Li, Cheng-Peng'
'Hu, Tong-Liang'
'Liao, Dai-Zheng'
'Zhang, Chen-Xi'

_publ_section_title
;
 Coordination polymers of macrocyclic oxamide with
 1,3,5-benzenetricarboxylate: syntheses, crystal structures and
 magnetic properties.
;
_journal_issue 20
_journal_name_full 'Dalton transactions (Cambridge, England : 2003)'
_journal_page_first 5528
_journal_page_last 5537
_journal_paper_doi 10.1039/c0dt01584a
_journal_volume 40
_journal_year 2011
_chemical_formula_sum 'C28.5 H22 Cd Cu N4 O8.5'
_chemical_formula_weight 732.44
_chemical_name_systematic
;
?
;
_space_group_IT_number 14
_symmetry_cell_setting monoclinic
_symmetry_space_group_name_Hall '-P 2yn'
_symmetry_space_group_name_H-M 'P 1 21/n 1'
_atom_sites_solution_hydrogens geom
_atom_sites_solution_primary direct
_atom_sites_solution_secondary difmap
_audit_creation_method SHELXL-97
_cell_angle_alpha 90.00
_cell_angle_beta 91.981(4)
_cell_angle_gamma 90.00
_cell_formula_units_Z 4
_cell_length_a 10.021(3)
_cell_length_b 13.739(4)
_cell_length_c 18.812(5)
_cell_measurement_reflns_used 6336
_cell_measurement_temperature 296(2)
_cell_measurement_theta_max 30.53
_cell_measurement_theta_min 2.34
_cell_volume 2588.5(13)
_computing_cell_refinement 'Bruker SMART'
_computing_data_collection 'Bruker SMART'
_computing_data_reduction 'Bruker SAINT'
_computing_molecular_graphics 'Bruker SHELXTL'
_computing_publication_material 'Bruker SHELXTL'
_computing_structure_refinement 'SHELXL-97 (Sheldrick, 1997)'
_computing_structure_solution 'SHELXS-97 (Sheldrick, 1990)'
_diffrn_ambient_temperature 296(2)
_diffrn_measured_fraction_theta_full 0.999
_diffrn_measured_fraction_theta_max 0.869
_diffrn_measurement_device_type 'CCD area detector'
_diffrn_measurement_method 'phi and omega scans'
_diffrn_radiation_monochromator graphite
_diffrn_radiation_source 'fine-focus sealed tube'
_diffrn_radiation_type MoK\a
_diffrn_radiation_wavelength 0.71073
_diffrn_reflns_av_R_equivalents 0.0210
_diffrn_reflns_av_sigmaI/netI 0.0321
_diffrn_reflns_limit_h_max 13
_diffrn_reflns_limit_h_min -13
_diffrn_reflns_limit_k_max 15
_diffrn_reflns_limit_k_min -19
_diffrn_reflns_limit_l_max 18
_diffrn_reflns_limit_l_min -25
_diffrn_reflns_number 16858
_diffrn_reflns_theta_full 25.00
_diffrn_reflns_theta_max 30.73
_diffrn_reflns_theta_min 1.84
_diffrn_standards_decay_% 0
_diffrn_standards_interval_count 0
_diffrn_standards_interval_time 0
_diffrn_standards_number 0
_exptl_absorpt_coefficient_mu 1.708
_exptl_absorpt_correction_T_max 0.7050
_exptl_absorpt_correction_T_min 0.5629
_exptl_absorpt_correction_type multi-scan
_exptl_absorpt_process_details sadabs
_exptl_crystal_colour green
_exptl_crystal_density_diffrn 1.879
_exptl_crystal_density_method 'not measured'
_exptl_crystal_description block
_exptl_crystal_F_000 1464
_exptl_crystal_size_max 0.38
_exptl_crystal_size_mid 0.32
_exptl_crystal_size_min 0.22
_refine_diff_density_max 0.572
_refine_diff_density_min -0.642
_refine_diff_density_rms 0.075
_refine_ls_extinction_method none
_refine_ls_goodness_of_fit_ref 1.031
_refine_ls_hydrogen_treatment constr
_refine_ls_matrix_type full
_refine_ls_number_parameters 426
_refine_ls_number_reflns 7003
_refine_ls_number_restraints 8
_refine_ls_restrained_S_all 1.031
_refine_ls_R_factor_all 0.0505
_refine_ls_R_factor_gt 0.0289
_refine_ls_shift/su_max 0.001
_refine_ls_shift/su_mean 0.000
_refine_ls_structure_factor_coef Fsqd
_refine_ls_weighting_details 'calc w=1/[\s^2^(Fo^2^)+(0.0297P)^2^+1.2346P] where P=(Fo^2^+2Fc^2^)/3'
_refine_ls_weighting_scheme calc
_refine_ls_wR_factor_gt 0.0623
_refine_ls_wR_factor_ref 0.0702
_reflns_number_gt 5305
_reflns_number_total 7003
_reflns_threshold_expression >2sigma(I)
_cod_data_source_file c0dt01584a.txt
_cod_data_source_block 091105d
_cod_depositor_comments
;
The following automatic conversions were performed:
'_symmetry_cell_setting' value 'Monoclinic' changed to 'monoclinic'
according to '/home/saulius/struct/CIF-dictionaries/cif_core.dic'
dictionary named 'cif_core.dic' version 2.4.1 from 2010-06-29.

Automatic conversion script
Id: cif_fix_enum 1555 2011-01-17 13:19:09Z saulius 
;
_cod_original_cell_volume 2588.6(12)
_cod_original_sg_symbol_H-M P2(1)/n
_cod_original_formula_sum 'C28.50 H22 Cd Cu N4 O8.50'
_cod_database_code 7015425

loop_
_symmetry_equiv_pos_as_xyz
'x, y, z'
'-x+1/2, y+1/2, -z+1/2'
'-x, -y, -z'
'x-1/2, -y-1/2, z-1/2'

loop_
_atom_site_label
_atom_site_type_symbol
_atom_site_fract_x
_atom_site_fract_y
_atom_site_fract_z
_atom_site_U_iso_or_equiv
_atom_site_adp_type
_atom_site_occupancy
_atom_site_symmetry_multiplicity
_atom_site_calc_flag
_atom_site_refinement_flags
_atom_site_disorder_assembly
_atom_site_disorder_group
Cd1 Cd -0.108717(16) 0.587543(12) 0.048500(9) 0.02912(6) Uani 1 1 d . . .
Cu1 Cu 0.16271(3) 0.53171(2) 0.310660(17) 0.03523(8) Uani 1 1 d . A .
O1 O -0.0215(2) 0.67072(12) 0.15036(10) 0.0440(5) Uani 1 1 d . . .
O2 O -0.0655(2) 0.48033(13) 0.13695(10) 0.0431(5) Uani 1 1 d . . .
O3 O 0.14209(17) 0.55091(13) 0.02191(10) 0.0385(4) Uani 1 1 d . . .
O4 O 0.03466(16) 0.68306(14) -0.01371(11) 0.0443(5) Uani 1 1 d . . .
O5 O 0.2740(2) 0.97341(15) -0.08762(13) 0.0601(6) Uani 1 1 d . . .
O6 O 0.49544(19) 0.97498(14) -0.08962(11) 0.0495(5) Uani 1 1 d . . .
O7 O 0.74230(16) 0.70360(15) 0.01812(11) 0.0478(5) Uani 1 1 d . . .
O8 O 0.64200(19) 0.57267(14) 0.05599(12) 0.0500(5) Uani 1 1 d . . .
N1 N 0.0778(2) 0.64251(15) 0.26133(11) 0.0344(5) Uani 1 1 d . . .
N2 N 0.0431(2) 0.45489(15) 0.24539(11) 0.0330(4) Uani 1 1 d . . .
N3 N 0.2475(2) 0.41066(17) 0.34861(13) 0.0441(5) Uani 1 1 d D . .
N4 N 0.2956(2) 0.6236(2) 0.35818(14) 0.0523(6) Uani 1 1 d D . .
C1 C 0.0191(2) 0.61724(17) 0.19951(14) 0.0333(5) Uani 1 1 d . . .
C2 C -0.0024(2) 0.50834(17) 0.19111(13) 0.0323(5) Uani 1 1 d . . .
C3 C 0.0067(3) 0.35680(18) 0.25171(13) 0.0364(6) Uani 1 1 d . A .
C4 C -0.1020(3) 0.3149(2) 0.21472(16) 0.0479(7) Uani 1 1 d . . .
H4 H -0.1497 0.3514 0.1808 0.058 Uiso 1 1 calc R . .
C5 C -0.1397(4) 0.2202(2) 0.22768(17) 0.0573(8) Uani 1 1 d . . .
H5A H -0.2133 0.1943 0.2029 0.069 Uiso 1 1 calc R . .
C6 C -0.0714(4) 0.1639(2) 0.27606(19) 0.0692(11) Uani 1 1 d . . .
H6 H -0.0990 0.1007 0.2855 0.083 Uiso 1 1 calc R . .
C7 C 0.0385(4) 0.2024(2) 0.31036(17) 0.0633(10) Uani 1 1 d . A .
H7 H 0.0879 0.1632 0.3418 0.076 Uiso 1 1 calc R . .
C8 C 0.0795(3) 0.29781(19) 0.30009(14) 0.0420(6) Uani 1 1 d . . .
C9 C 0.1973(3) 0.3276(2) 0.33996(15) 0.0482(7) Uani 1 1 d . A .
H9 H 0.2437 0.2774 0.3630 0.058 Uiso 1 1 calc R . .
C10 C 0.3663(12) 0.4146(9) 0.3981(9) 0.061(4) Uani 0.516(10) 1 d PD A 1
H10A H 0.4159 0.3543 0.3946 0.073 Uiso 0.516(10) 1 calc PR A 1
H10B H 0.3369 0.4204 0.4465 0.073 Uiso 0.516(10) 1 calc PR A 1
C11 C 0.4557(6) 0.4977(6) 0.3824(4) 0.056(2) Uani 0.516(10) 1 d PD A 1
H11A H 0.5427 0.4857 0.4048 0.068 Uiso 0.516(10) 1 calc PR A 1
H11B H 0.4671 0.5007 0.3314 0.068 Uiso 0.516(10) 1 calc PR A 1
C12 C 0.4069(13) 0.5916(9) 0.4064(8) 0.087(6) Uani 0.516(10) 1 d PD A 1
H12A H 0.4784 0.6392 0.4063 0.105 Uiso 0.516(10) 1 calc PR A 1
H12B H 0.3762 0.5860 0.4546 0.105 Uiso 0.516(10) 1 calc PR A 1
C10' C 0.3812(13) 0.4067(10) 0.3856(10) 0.073(6) Uani 0.484(10) 1 d PD A 2
H10C H 0.3875 0.3486 0.4149 0.087 Uiso 0.484(10) 1 calc PR A 2
H10D H 0.4500 0.4033 0.3507 0.087 Uiso 0.484(10) 1 calc PR A 2
C11' C 0.4029(7) 0.4942(6) 0.4310(4) 0.063(3) Uani 0.484(10) 1 d PD A 2
H11C H 0.3269 0.5031 0.4608 0.076 Uiso 0.484(10) 1 calc PR A 2
H11D H 0.4815 0.4847 0.4617 0.076 Uiso 0.484(10) 1 calc PR A 2
C12' C 0.4203(11) 0.5809(10) 0.3875(10) 0.093(6) Uani 0.484(10) 1 d PD A 2
H12C H 0.4768 0.5645 0.3484 0.111 Uiso 0.484(10) 1 calc PR A 2
H12D H 0.4668 0.6298 0.4162 0.111 Uiso 0.484(10) 1 calc PR A 2
C13 C 0.2865(3) 0.7155(2) 0.35801(15) 0.0466(7) Uani 1 1 d . A .
H13 H 0.3578 0.7489 0.3796 0.056 Uiso 1 1 calc R . .
C14 C 0.1805(3) 0.7748(2) 0.32877(14) 0.0390(6) Uani 1 1 d . . .
C15 C 0.1788(4) 0.8714(2) 0.35211(15) 0.0530(8) Uani 1 1 d . A .
H15 H 0.2513 0.8960 0.3786 0.064 Uiso 1 1 calc R . .
C16 C 0.0714(4) 0.9303(2) 0.3364(2) 0.0686(10) Uani 1 1 d . . .
H16 H 0.0690 0.9938 0.3534 0.082 Uiso 1 1 calc R A .
C17 C -0.0322(4) 0.8940(2) 0.2951(2) 0.0713(11) Uani 1 1 d . A .
H17 H -0.1069 0.9326 0.2857 0.086 Uiso 1 1 calc R . .
C18 C -0.0279(3) 0.8019(2) 0.26742(18) 0.0535(8) Uani 1 1 d . . .
H18 H -0.0971 0.7807 0.2370 0.064 Uiso 1 1 calc R A .
C19 C 0.0775(3) 0.74006(19) 0.28382(14) 0.0372(6) Uani 1 1 d . A .
C20 C 0.2694(2) 0.68823(18) -0.01414(13) 0.0298(5) Uani 1 1 d . . .
C21 C 0.3899(2) 0.64550(17) 0.00708(13) 0.0303(5) Uani 1 1 d . . .
H21 H 0.3913 0.5821 0.0243 0.036 Uiso 1 1 calc R . .
C22 C 0.5083(2) 0.69725(18) 0.00258(13) 0.0306(5) Uani 1 1 d . . .
C23 C 0.5062(2) 0.79015(18) -0.02495(13) 0.0328(5) Uani 1 1 d . B .
H23 H 0.5857 0.8244 -0.0284 0.039 Uiso 1 1 calc R . .
C24 C 0.3870(2) 0.83345(18) -0.04771(13) 0.0313(5) Uani 1 1 d . . .
C25 C 0.2687(2) 0.78213(17) -0.04137(13) 0.0310(5) Uani 1 1 d . B .
H25 H 0.1881 0.8110 -0.0555 0.037 Uiso 1 1 calc R . .
C26 C 0.1398(2) 0.63650(19) -0.00252(13) 0.0328(5) Uani 1 1 d . . .
C27 C 0.6385(2) 0.65369(19) 0.02780(14) 0.0345(5) Uani 1 1 d . . .
C28 C 0.3931(3) 0.93324(19) -0.07690(14) 0.0372(6) Uani 1 1 d . B .
C29 C 0.2782(8) 1.0796(6) -0.1148(5) 0.074(2) Uani 0.50 1 d P B 1
H29A H 0.2056 1.1156 -0.0957 0.111 Uiso 0.50 1 calc PR B 1
H29B H 0.2704 1.0800 -0.1658 0.111 Uiso 0.50 1 calc PR B 1
H29C H 0.3613 1.1091 -0.0997 0.111 Uiso 0.50 1 calc PR B 1
O9 O 0.2495(5) 1.1509(3) -0.1217(3) 0.0641(13) Uani 0.50 1 d P C 2

loop_
_atom_site_aniso_label
_atom_site_aniso_U_11
_atom_site_aniso_U_22
_atom_site_aniso_U_33
_atom_site_aniso_U_23
_atom_site_aniso_U_13
_atom_site_aniso_U_12
Cd1 0.02345(8) 0.02833(9) 0.03511(10) 0.00476(7) -0.00565(6) -0.00129(7)
Cu1 0.03284(16) 0.03587(17) 0.03619(17) 0.00498(14) -0.01006(12) 0.00057(13)
O1 0.0588(12) 0.0295(9) 0.0423(11) 0.0061(8) -0.0204(9) -0.0019(8)
O2 0.0595(12) 0.0311(10) 0.0375(10) 0.0043(8) -0.0163(9) -0.0084(8)
O3 0.0377(10) 0.0353(10) 0.0423(10) -0.0001(8) -0.0004(8) -0.0114(8)
O4 0.0211(8) 0.0517(11) 0.0601(12) 0.0077(10) 0.0003(8) -0.0016(8)
O5 0.0410(11) 0.0444(12) 0.0942(18) 0.0226(12) -0.0053(11) 0.0038(9)
O6 0.0433(11) 0.0429(11) 0.0627(13) 0.0105(10) 0.0062(9) -0.0103(9)
O7 0.0206(8) 0.0539(12) 0.0685(14) 0.0101(10) -0.0031(8) 0.0018(8)
O8 0.0367(10) 0.0382(11) 0.0742(15) 0.0031(10) -0.0129(10) 0.0050(8)
N1 0.0362(11) 0.0288(11) 0.0375(12) 0.0018(9) -0.0100(9) -0.0024(8)
N2 0.0377(11) 0.0289(11) 0.0320(11) 0.0045(9) -0.0050(9) 0.0011(9)
N3 0.0429(13) 0.0459(14) 0.0429(13) 0.0060(11) -0.0082(10) 0.0107(11)
N4 0.0426(14) 0.0562(16) 0.0563(16) 0.0055(13) -0.0236(12) -0.0069(11)
C1 0.0303(12) 0.0288(12) 0.0400(14) 0.0029(11) -0.0074(10) -0.0006(9)
C2 0.0332(12) 0.0287(12) 0.0346(13) 0.0029(10) -0.0051(10) -0.0011(10)
C3 0.0490(15) 0.0274(12) 0.0331(13) -0.0001(11) 0.0031(11) 0.0010(11)
C4 0.0603(18) 0.0356(15) 0.0473(17) 0.0067(13) -0.0058(14) -0.0065(13)
C5 0.082(2) 0.0379(16) 0.0513(19) 0.0008(14) -0.0039(16) -0.0180(15)
C6 0.117(3) 0.0312(16) 0.058(2) 0.0098(15) -0.007(2) -0.0171(18)
C7 0.110(3) 0.0316(16) 0.0475(18) 0.0102(14) -0.0145(18) 0.0029(17)
C8 0.0637(18) 0.0304(13) 0.0319(14) 0.0035(11) 0.0016(12) 0.0053(12)
C9 0.0629(19) 0.0438(17) 0.0372(15) 0.0102(13) -0.0082(13) 0.0174(14)
C10 0.053(6) 0.055(7) 0.073(7) 0.024(6) -0.026(5) -0.001(5)
C11 0.026(3) 0.084(6) 0.058(5) 0.000(4) -0.007(3) 0.009(3)
C12 0.098(10) 0.051(6) 0.107(9) -0.010(6) -0.085(7) 0.018(5)
C10' 0.049(7) 0.086(11) 0.081(9) 0.005(7) -0.022(6) 0.030(7)
C11' 0.036(4) 0.103(7) 0.049(5) 0.011(4) -0.015(3) 0.008(4)
C12' 0.052(7) 0.099(13) 0.124(12) 0.017(9) -0.050(6) -0.025(7)
C13 0.0438(15) 0.0542(19) 0.0411(16) -0.0002(14) -0.0068(12) -0.0168(13)
C14 0.0448(15) 0.0413(15) 0.0308(13) 0.0005(11) -0.0001(11) -0.0098(12)
C15 0.079(2) 0.0427(17) 0.0367(15) -0.0049(13) -0.0029(15) -0.0219(16)
C16 0.105(3) 0.0351(18) 0.065(2) -0.0106(16) -0.009(2) -0.0020(18)
C17 0.085(3) 0.0419(19) 0.086(3) -0.0064(18) -0.015(2) 0.0123(17)
C18 0.0599(19) 0.0335(15) 0.066(2) -0.0025(14) -0.0148(15) 0.0027(13)
C19 0.0430(14) 0.0337(13) 0.0345(13) -0.0002(11) -0.0022(11) -0.0055(11)
C20 0.0219(11) 0.0332(12) 0.0340(13) -0.0033(10) -0.0010(9) -0.0011(9)
C21 0.0270(11) 0.0284(12) 0.0354(13) -0.0012(10) -0.0017(9) 0.0001(9)
C22 0.0218(11) 0.0345(13) 0.0355(13) -0.0036(10) -0.0025(9) 0.0024(9)
C23 0.0227(11) 0.0366(13) 0.0391(14) -0.0025(11) 0.0008(9) -0.0050(9)
C24 0.0264(11) 0.0322(13) 0.0352(13) 0.0023(10) -0.0004(9) -0.0018(9)
C25 0.0219(11) 0.0331(13) 0.0379(13) 0.0011(10) -0.0028(9) 0.0014(9)
C26 0.0262(12) 0.0379(14) 0.0342(13) -0.0048(11) -0.0008(9) -0.0075(10)
C27 0.0242(11) 0.0398(14) 0.0393(14) -0.0081(12) -0.0034(10) 0.0043(10)
C28 0.0376(14) 0.0362(14) 0.0374(14) 0.0009(11) -0.0027(11) -0.0003(11)
C29 0.057(4) 0.078(6) 0.087(6) 0.027(5) -0.008(4) -0.001(4)
O9 0.091(4) 0.026(2) 0.074(3) 0.009(2) -0.023(3) 0.002(2)

loop_
_atom_type_symbol
_atom_type_description
_atom_type_scat_dispersion_real
_atom_type_scat_dispersion_imag
_atom_type_scat_source
C C 0.0033 0.0016 'International Tables Vol C Tables 4.2.6.8 and 6.1.1.4'
H H 0.0000 0.0000 'International Tables Vol C Tables 4.2.6.8 and 6.1.1.4'
N N 0.0061 0.0033 'International Tables Vol C Tables 4.2.6.8 and 6.1.1.4'
O O 0.0106 0.0060 'International Tables Vol C Tables 4.2.6.8 and 6.1.1.4'
Cu Cu 0.3201 1.2651 'International Tables Vol C Tables 4.2.6.8 and 6.1.1.4'
Cd Cd -0.8075 1.2024 'International Tables Vol C Tables 4.2.6.8 and 6.1.1.4'

loop_
_geom_angle_atom_site_label_1
_geom_angle_atom_site_label_2
_geom_angle_atom_site_label_3
_geom_angle
_geom_angle_site_symmetry_1
_geom_angle_site_symmetry_3
_geom_angle_publ_flag
O7 Cd1 O2 139.61(8) 1_455 . ?
O7 Cd1 O4 83.49(7) 1_455 . ?
O2 Cd1 O4 129.96(7) . . ?
O7 Cd1 O3 110.69(7) 1_455 3_565 ?
O2 Cd1 O3 84.63(7) . 3_565 ?
O4 Cd1 O3 104.85(7) . 3_565 ?
O7 Cd1 O1 94.97(7) 1_455 . ?
O2 Cd1 O1 70.27(6) . . ?
O4 Cd1 O1 85.23(7) . . ?
O3 Cd1 O1 153.15(6) 3_565 . ?
O7 Cd1 O8 54.47(6) 1_455 1_455 ?
O2 Cd1 O8 94.11(7) . 1_455 ?
O4 Cd1 O8 135.66(6) . 1_455 ?
O3 Cd1 O8 80.94(6) 3_565 1_455 ?
O1 Cd1 O8 109.44(7) . 1_455 ?
O7 Cd1 O3 136.02(6) 1_455 . ?
O2 Cd1 O3 81.64(7) . . ?
O4 Cd1 O3 52.63(6) . . ?
O3 Cd1 O3 81.68(6) 3_565 . ?
O1 Cd1 O3 85.30(6) . . ?
O8 Cd1 O3 162.42(6) 1_455 . ?
O7 Cd1 C27 27.62(7) 1_455 1_455 ?
O2 Cd1 C27 118.75(8) . 1_455 ?
O4 Cd1 C27 109.50(7) . 1_455 ?
O3 Cd1 C27 94.41(7) 3_565 1_455 ?
O1 Cd1 C27 105.74(7) . 1_455 ?
O8 Cd1 C27 27.00(7) 1_455 1_455 ?
O3 Cd1 C27 158.95(7) . 1_455 ?
N1 Cu1 N3 172.61(9) . . ?
N1 Cu1 N2 82.96(8) . . ?
N3 Cu1 N2 91.07(9) . . ?
N1 Cu1 N4 89.59(9) . . ?
N3 Cu1 N4 95.56(10) . . ?
N2 Cu1 N4 168.05(10) . . ?
C1 O1 Cd1 114.81(15) . . ?
C2 O2 Cd1 118.87(16) . . ?
C26 O3 Cd1 123.49(16) . 3_565 ?
C26 O3 Cd1 83.41(14) . . ?
Cd1 O3 Cd1 98.32(6) 3_565 . ?
C26 O4 Cd1 99.27(16) . . ?
C28 O5 C29 114.2(3) . . ?
C27 O7 Cd1 96.96(16) . 1_655 ?
C27 O8 Cd1 85.17(15) . 1_655 ?
C1 N1 C19 120.4(2) . . ?
C1 N1 Cu1 112.47(16) . . ?
C19 N1 Cu1 127.09(16) . . ?
C2 N2 C3 120.9(2) . . ?
C2 N2 Cu1 111.43(16) . . ?
C3 N2 Cu1 127.63(16) . . ?
C9 N3 C10 115.0(5) . . ?
C9 N3 C10' 112.1(6) . . ?
C10 N3 C10' 11.7(13) . . ?
C9 N3 Cu1 123.34(19) . . ?
C10 N3 Cu1 121.1(5) . . ?
C10' N3 Cu1 124.4(6) . . ?
C13 N4 C12' 117.3(6) . . ?
C13 N4 C12 110.5(5) . . ?
C12' N4 C12 16.0(12) . . ?
C13 N4 Cu1 125.16(19) . . ?
C12' N4 Cu1 117.1(6) . . ?
C12 N4 Cu1 123.8(5) . . ?
O1 C1 N1 128.4(2) . . ?
O1 C1 C2 117.7(2) . . ?
N1 C1 C2 113.9(2) . . ?
O2 C2 N2 127.7(2) . . ?
O2 C2 C1 117.2(2) . . ?
N2 C2 C1 114.9(2) . . ?
C4 C3 N2 123.7(2) . . ?
C4 C3 C8 117.6(2) . . ?
N2 C3 C8 118.6(2) . . ?
C5 C4 C3 121.0(3) . . ?
C5 C4 H4 119.5 . . ?
C3 C4 H4 119.5 . . ?
C6 C5 C4 121.4(3) . . ?
C6 C5 H5A 119.3 . . ?
C4 C5 H5A 119.3 . . ?
C5 C6 C7 118.3(3) . . ?
C5 C6 H6 120.8 . . ?
C7 C6 H6 120.8 . . ?
C6 C7 C8 122.5(3) . . ?
C6 C7 H7 118.7 . . ?
C8 C7 H7 118.7 . . ?
C7 C8 C3 119.0(3) . . ?
C7 C8 C9 116.0(3) . . ?
C3 C8 C9 125.0(2) . . ?
N3 C9 C8 130.2(3) . . ?
N3 C9 H9 114.9 . . ?
C8 C9 H9 114.9 . . ?
N3 C10 C11 112.2(8) . . ?
N3 C10 H10A 109.2 . . ?
C11 C10 H10A 109.2 . . ?
N3 C10 H10B 109.2 . . ?
C11 C10 H10B 109.2 . . ?
H10A C10 H10B 107.9 . . ?
C12 C11 C10 114.0(11) . . ?
C12 C11 H11A 108.8 . . ?
C10 C11 H11A 108.8 . . ?
C12 C11 H11B 108.8 . . ?
C10 C11 H11B 108.8 . . ?
H11A C11 H11B 107.6 . . ?
C11 C12 N4 109.1(8) . . ?
C11 C12 H12A 109.9 . . ?
N4 C12 H12A 109.9 . . ?
C11 C12 H12B 109.9 . . ?
N4 C12 H12B 109.9 . . ?
H12A C12 H12B 108.3 . . ?
C11' C10' N3 110.5(9) . . ?
C11' C10' H10C 109.6 . . ?
N3 C10' H10C 109.6 . . ?
C11' C10' H10D 109.6 . . ?
N3 C10' H10D 109.6 . . ?
H10C C10' H10D 108.1 . . ?
C12' C11' C10' 111.0(13) . . ?
C12' C11' H11C 109.4 . . ?
C10' C11' H11C 109.4 . . ?
C12' C11' H11D 109.4 . . ?
C10' C11' H11D 109.4 . . ?
H11C C11' H11D 108.0 . . ?
C11' C12' N4 114.8(9) . . ?
C11' C12' H12C 108.6 . . ?
N4 C12' H12C 108.6 . . ?
C11' C12' H12D 108.6 . . ?
N4 C12' H12D 108.6 . . ?
H12C C12' H12D 107.6 . . ?
N4 C13 C14 128.3(3) . . ?
N4 C13 H13 115.9 . . ?
C14 C13 H13 115.9 . . ?
C19 C14 C15 119.8(3) . . ?
C19 C14 C13 124.2(3) . . ?
C15 C14 C13 115.8(3) . . ?
C16 C15 C14 120.7(3) . . ?
C16 C15 H15 119.7 . . ?
C14 C15 H15 119.7 . . ?
C17 C16 C15 118.9(3) . . ?
C17 C16 H16 120.6 . . ?
C15 C16 H16 120.6 . . ?
C16 C17 C18 121.3(3) . . ?
C16 C17 H17 119.4 . . ?
C18 C17 H17 119.4 . . ?
C17 C18 C19 121.1(3) . . ?
C17 C18 H18 119.4 . . ?
C19 C18 H18 119.4 . . ?
C18 C19 C14 117.9(3) . . ?
C18 C19 N1 121.9(2) . . ?
C14 C19 N1 119.9(2) . . ?
C25 C20 C21 119.5(2) . . ?
C25 C20 C26 120.0(2) . . ?
C21 C20 C26 120.4(2) . . ?
C22 C21 C20 120.2(2) . . ?
C22 C21 H21 119.9 . . ?
C20 C21 H21 119.9 . . ?
C23 C22 C21 119.7(2) . . ?
C23 C22 C27 119.4(2) . . ?
C21 C22 C27 120.9(2) . . ?
C22 C23 C24 121.0(2) . . ?
C22 C23 H23 119.5 . . ?
C24 C23 H23 119.5 . . ?
C25 C24 C23 118.9(2) . . ?
C25 C24 C28 123.3(2) . . ?
C23 C24 C28 117.7(2) . . ?
C24 C25 C20 120.7(2) . . ?
C24 C25 H25 119.7 . . ?
C20 C25 H25 119.7 . . ?
O4 C26 O3 123.0(2) . . ?
O4 C26 C20 117.6(2) . . ?
O3 C26 C20 119.2(2) . . ?
O8 C27 O7 122.7(2) . . ?
O8 C27 C22 120.5(2) . . ?
O7 C27 C22 116.7(2) . . ?
O8 C27 Cd1 67.83(14) . 1_655 ?
O7 C27 Cd1 55.42(12) . 1_655 ?
C22 C27 Cd1 168.69(19) . 1_655 ?
O6 C28 O5 122.7(2) . . ?
O6 C28 C24 124.1(2) . . ?
O5 C28 C24 113.3(2) . . ?
O5 C29 H29A 109.5 . . ?
O5 C29 H29B 109.5 . . ?
O5 C29 H29C 109.5 . . ?

loop_
_geom_bond_atom_site_label_1
_geom_bond_atom_site_label_2
_geom_bond_distance
_geom_bond_site_symmetry_2
_geom_bond_publ_flag
Cd1 O7 2.2448(18) 1_455 ?
Cd1 O2 2.2531(18) . ?
Cd1 O4 2.2962(18) . ?
Cd1 O3 2.3355(18) 3_565 ?
Cd1 O1 2.3718(18) . ?
Cd1 O8 2.515(2) 1_455 ?
Cd1 O3 2.6283(19) . ?
Cd1 C27 2.706(2) 1_455 ?
Cu1 N1 1.962(2) . ?
Cu1 N3 1.989(2) . ?
Cu1 N2 1.989(2) . ?
Cu1 N4 2.021(2) . ?
O1 C1 1.239(3) . ?
O2 C2 1.241(3) . ?
O3 C26 1.263(3) . ?
O3 Cd1 2.3354(18) 3_565 ?
O4 C26 1.244(3) . ?
O5 C28 1.323(3) . ?
O5 C29 1.547(8) . ?
O6 C28 1.207(3) . ?
O7 C27 1.264(3) . ?
O7 Cd1 2.2448(18) 1_655 ?
O8 C27 1.233(3) . ?
O8 Cd1 2.515(2) 1_655 ?
N1 C1 1.331(3) . ?
N1 C19 1.405(3) . ?
N2 C2 1.326(3) . ?
N2 C3 1.402(3) . ?
N3 C9 1.256(4) . ?
N3 C10 1.487(8) . ?
N3 C10' 1.490(9) . ?
N4 C13 1.266(4) . ?
N4 C12' 1.471(8) . ?
N4 C12 1.480(8) . ?
C1 C2 1.519(3) . ?
C3 C4 1.397(4) . ?
C3 C8 1.404(4) . ?
C4 C5 1.378(4) . ?
C4 H4 0.9300 . ?
C5 C6 1.362(5) . ?
C5 H5A 0.9300 . ?
C6 C7 1.364(5) . ?
C6 H6 0.9300 . ?
C7 C8 1.390(4) . ?
C7 H7 0.9300 . ?
C8 C9 1.436(4) . ?
C9 H9 0.9300 . ?
C10 C11 1.488(9) . ?
C10 H10A 0.9700 . ?
C10 H10B 0.9700 . ?
C11 C12 1.457(9) . ?
C11 H11A 0.9700 . ?
C11 H11B 0.9700 . ?
C12 H12A 0.9700 . ?
C12 H12B 0.9700 . ?
C10' C11' 1.486(10) . ?
C10' H10C 0.9700 . ?
C10' H10D 0.9700 . ?
C11' C12' 1.459(9) . ?
C11' H11C 0.9700 . ?
C11' H11D 0.9700 . ?
C12' H12C 0.9700 . ?
C12' H12D 0.9700 . ?
C13 C14 1.433(4) . ?
C13 H13 0.9300 . ?
C14 C19 1.396(4) . ?
C14 C15 1.399(4) . ?
C15 C16 1.370(5) . ?
C15 H15 0.9300 . ?
C16 C17 1.368(5) . ?
C16 H16 0.9300 . ?
C17 C18 1.370(4) . ?
C17 H17 0.9300 . ?
C18 C19 1.382(4) . ?
C18 H18 0.9300 . ?
C20 C25 1.388(3) . ?
C20 C21 1.389(3) . ?
C20 C26 1.503(3) . ?
C21 C22 1.388(3) . ?
C21 H21 0.9300 . ?
C22 C23 1.377(3) . ?
C22 C27 1.498(3) . ?
C23 C24 1.389(3) . ?
C23 H23 0.9300 . ?
C24 C25 1.388(3) . ?
C24 C28 1.479(3) . ?
C25 H25 0.9300 . ?
C27 Cd1 2.706(2) 1_655 ?
C29 H29A 0.9600 . ?
C29 H29B 0.9600 . ?
C29 H29C 0.9600 . ?

loop_
_geom_torsion_atom_site_label_1
_geom_torsion_atom_site_label_2
_geom_torsion_atom_site_label_3
_geom_torsion_atom_site_label_4
_geom_torsion
_geom_torsion_site_symmetry_1
_geom_torsion_site_symmetry_2
_geom_torsion_site_symmetry_3
_geom_torsion_site_symmetry_4
_geom_torsion_publ_flag
O7 Cd1 O1 C1 148.82(19) 1_455 . . . ?
O2 Cd1 O1 C1 7.46(18) . . . . ?
O4 Cd1 O1 C1 -128.16(19) . . . . ?
O3 Cd1 O1 C1 -14.3(3) 3_565 . . . ?
O8 Cd1 O1 C1 94.82(19) 1_455 . . . ?
O3 Cd1 O1 C1 -75.33(19) . . . . ?
C27 Cd1 O1 C1 122.91(19) 1_455 . . . ?
O7 Cd1 O2 C2 -83.5(2) 1_455 . . . ?
O4 Cd1 O2 C2 55.7(2) . . . . ?
O3 Cd1 O2 C2 160.6(2) 3_565 . . . ?
O1 Cd1 O2 C2 -9.77(19) . . . . ?
O8 Cd1 O2 C2 -119.0(2) 1_455 . . . ?
O3 Cd1 O2 C2 78.2(2) . . . . ?
C27 Cd1 O2 C2 -107.3(2) 1_455 . . . ?
O7 Cd1 O3 C26 11.73(18) 1_455 . . . ?
O2 Cd1 O3 C26 -151.26(14) . . . . ?
O4 Cd1 O3 C26 7.03(14) . . . . ?
O3 Cd1 O3 C26 122.98(16) 3_565 . . . ?
O1 Cd1 O3 C26 -80.55(14) . . . . ?
O8 Cd1 O3 C26 131.7(2) 1_455 . . . ?
C27 Cd1 O3 C26 42.4(2) 1_455 . . . ?
O7 Cd1 O3 Cd1 -111.25(10) 1_455 . . 3_565 ?
O2 Cd1 O3 Cd1 85.75(7) . . . 3_565 ?
O4 Cd1 O3 Cd1 -115.96(10) . . . 3_565 ?
O3 Cd1 O3 Cd1 0.0 3_565 . . 3_565 ?
O1 Cd1 O3 Cd1 156.46(7) . . . 3_565 ?
O8 Cd1 O3 Cd1 8.7(2) 1_455 . . 3_565 ?
C27 Cd1 O3 Cd1 -80.58(19) 1_455 . . 3_565 ?
O7 Cd1 O4 C26 176.10(17) 1_455 . . . ?
O2 Cd1 O4 C26 21.3(2) . . . . ?
O3 Cd1 O4 C26 -74.17(16) 3_565 . . . ?
O1 Cd1 O4 C26 80.54(16) . . . . ?
O8 Cd1 O4 C26 -166.36(14) 1_455 . . . ?
O3 Cd1 O4 C26 -7.18(14) . . . . ?
C27 Cd1 O4 C26 -174.44(15) 1_455 . . . ?
N3 Cu1 N1 C1 17.8(8) . . . . ?
N2 Cu1 N1 C1 -18.54(18) . . . . ?
N4 Cu1 N1 C1 152.10(19) . . . . ?
N3 Cu1 N1 C19 -160.4(7) . . . . ?
N2 Cu1 N1 C19 163.2(2) . . . . ?
N4 Cu1 N1 C19 -26.1(2) . . . . ?
N1 Cu1 N2 C2 17.41(18) . . . . ?
N3 Cu1 N2 C2 -158.22(19) . . . . ?
N4 Cu1 N2 C2 -34.4(6) . . . . ?
N1 Cu1 N2 C3 -162.8(2) . . . . ?
N3 Cu1 N2 C3 21.6(2) . . . . ?
N4 Cu1 N2 C3 145.4(4) . . . . ?
N1 Cu1 N3 C9 -52.1(9) . . . . ?
N2 Cu1 N3 C9 -16.1(3) . . . . ?
N4 Cu1 N3 C9 173.9(3) . . . . ?
N1 Cu1 N3 C10 136.6(11) . . . . ?
N2 Cu1 N3 C10 172.6(9) . . . . ?
N4 Cu1 N3 C10 2.6(9) . . . . ?
N1 Cu1 N3 C10' 123.2(12) . . . . ?
N2 Cu1 N3 C10' 159.2(9) . . . . ?
N4 Cu1 N3 C10' -10.8(9) . . . . ?
N1 Cu1 N4 C13 11.5(3) . . . . ?
N3 Cu1 N4 C13 -173.8(3) . . . . ?
N2 Cu1 N4 C13 62.8(6) . . . . ?
N1 Cu1 N4 C12' -160.5(8) . . . . ?
N3 Cu1 N4 C12' 14.2(8) . . . . ?
N2 Cu1 N4 C12' -109.3(9) . . . . ?
N1 Cu1 N4 C12 -177.4(9) . . . . ?
N3 Cu1 N4 C12 -2.7(9) . . . . ?
N2 Cu1 N4 C12 -126.1(9) . . . . ?
Cd1 O1 C1 N1 176.9(2) . . . . ?
Cd1 O1 C1 C2 -5.1(3) . . . . ?
C19 N1 C1 O1 12.5(4) . . . . ?
Cu1 N1 C1 O1 -165.8(2) . . . . ?
C19 N1 C1 C2 -165.6(2) . . . . ?
Cu1 N1 C1 C2 16.1(3) . . . . ?
Cd1 O2 C2 N2 -173.2(2) . . . . ?
Cd1 O2 C2 C1 10.8(3) . . . . ?
C3 N2 C2 O2 -9.2(4) . . . . ?
Cu1 N2 C2 O2 170.6(2) . . . . ?
C3 N2 C2 C1 166.9(2) . . . . ?
Cu1 N2 C2 C1 -13.3(3) . . . . ?
O1 C1 C2 O2 -3.5(4) . . . . ?
N1 C1 C2 O2 174.8(2) . . . . ?
O1 C1 C2 N2 -180.0(2) . . . . ?
N1 C1 C2 N2 -1.6(3) . . . . ?
C2 N2 C3 C4 -17.1(4) . . . . ?
Cu1 N2 C3 C4 163.2(2) . . . . ?
C2 N2 C3 C8 165.8(2) . . . . ?
Cu1 N2 C3 C8 -14.0(3) . . . . ?
N2 C3 C4 C5 -174.4(3) . . . . ?
C8 C3 C4 C5 2.8(4) . . . . ?
C3 C4 C5 C6 -1.0(5) . . . . ?
C4 C5 C6 C7 -1.8(6) . . . . ?
C5 C6 C7 C8 2.9(6) . . . . ?
C6 C7 C8 C3 -1.1(5) . . . . ?
C6 C7 C8 C9 -179.9(3) . . . . ?
C4 C3 C8 C7 -1.7(4) . . . . ?
N2 C3 C8 C7 175.6(3) . . . . ?
C4 C3 C8 C9 177.0(3) . . . . ?
N2 C3 C8 C9 -5.7(4) . . . . ?
C10 N3 C9 C8 175.9(9) . . . . ?
C10' N3 C9 C8 -171.7(9) . . . . ?
Cu1 N3 C9 C8 4.1(5) . . . . ?
C7 C8 C9 N3 -169.9(3) . . . . ?
C3 C8 C9 N3 11.4(5) . . . . ?
C9 N3 C10 C11 153.9(9) . . . . ?
C10' N3 C10 C11 75(5) . . . . ?
Cu1 N3 C10 C11 -34.1(16) . . . . ?
N3 C10 C11 C12 76.5(14) . . . . ?
C10 C11 C12 N4 -74.6(13) . . . . ?
C13 N4 C12 C11 -153.6(9) . . . . ?
C12' N4 C12 C11 -35(3) . . . . ?
Cu1 N4 C12 C11 34.2(16) . . . . ?
C9 N3 C10' C11' -147.0(10) . . . . ?
C10 N3 C10' C11' -41(4) . . . . ?
Cu1 N3 C10' C11' 37.2(17) . . . . ?
N3 C10' C11' C12' -70.4(15) . . . . ?
C10' C11' C12' N4 79.9(16) . . . . ?
C13 N4 C12' C11' 139.6(11) . . . . ?
C12 N4 C12' C11' 71(4) . . . . ?
Cu1 N4 C12' C11' -47.7(17) . . . . ?
C12' N4 C13 C14 175.8(9) . . . . ?
C12 N4 C13 C14 -168.4(8) . . . . ?
Cu1 N4 C13 C14 3.7(5) . . . . ?
N4 C13 C14 C19 -11.7(5) . . . . ?
N4 C13 C14 C15 163.6(3) . . . . ?
C19 C14 C15 C16 5.6(5) . . . . ?
C13 C14 C15 C16 -169.9(3) . . . . ?
C14 C15 C16 C17 -2.4(5) . . . . ?
C15 C16 C17 C18 -2.5(6) . . . . ?
C16 C17 C18 C19 4.2(6) . . . . ?
C17 C18 C19 C14 -0.9(5) . . . . ?
C17 C18 C19 N1 174.0(3) . . . . ?
C15 C14 C19 C18 -3.9(4) . . . . ?
C13 C14 C19 C18 171.3(3) . . . . ?
C15 C14 C19 N1 -178.9(2) . . . . ?
C13 C14 C19 N1 -3.7(4) . . . . ?
C1 N1 C19 C18 33.0(4) . . . . ?
Cu1 N1 C19 C18 -148.9(2) . . . . ?
C1 N1 C19 C14 -152.2(3) . . . . ?
Cu1 N1 C19 C14 25.9(4) . . . . ?
C25 C20 C21 C22 1.5(4) . . . . ?
C26 C20 C21 C22 -173.8(2) . . . . ?
C20 C21 C22 C23 -1.9(4) . . . . ?
C20 C21 C22 C27 177.7(2) . . . . ?
C21 C22 C23 C24 0.7(4) . . . . ?
C27 C22 C23 C24 -178.9(2) . . . . ?
C22 C23 C24 C25 0.9(4) . . . . ?
C22 C23 C24 C28 -179.8(2) . . . . ?
C23 C24 C25 C20 -1.4(4) . . . . ?
C28 C24 C25 C20 179.4(2) . . . . ?
C21 C20 C25 C24 0.2(4) . . . . ?
C26 C20 C25 C24 175.4(2) . . . . ?
Cd1 O4 C26 O3 14.3(3) . . . . ?
Cd1 O4 C26 C20 -161.35(18) . . . . ?
Cd1 O3 C26 O4 83.3(3) 3_565 . . . ?
Cd1 O3 C26 O4 -12.4(2) . . . . ?
Cd1 O3 C26 C20 -101.2(2) 3_565 . . . ?
Cd1 O3 C26 C20 163.2(2) . . . . ?
C25 C20 C26 O4 -4.6(3) . . . . ?
C21 C20 C26 O4 170.6(2) . . . . ?
C25 C20 C26 O3 179.6(2) . . . . ?
C21 C20 C26 O3 -5.2(3) . . . . ?
Cd1 O8 C27 O7 -7.9(3) 1_655 . . . ?
Cd1 O8 C27 C22 171.5(2) 1_655 . . . ?
Cd1 O7 C27 O8 8.9(3) 1_655 . . . ?
Cd1 O7 C27 C22 -170.52(18) 1_655 . . . ?
C23 C22 C27 O8 176.3(2) . . . . ?
C21 C22 C27 O8 -3.3(4) . . . . ?
C23 C22 C27 O7 -4.3(4) . . . . ?
C21 C22 C27 O7 176.2(2) . . . . ?
C23 C22 C27 Cd1 -48.1(10) . . . 1_655 ?
C21 C22 C27 Cd1 132.4(8) . . . 1_655 ?
C29 O5 C28 O6 -2.4(5) . . . . ?
C29 O5 C28 C24 177.3(4) . . . . ?
C25 C24 C28 O6 -172.0(3) . . . . ?
C23 C24 C28 O6 8.8(4) . . . . ?
C25 C24 C28 O5 8.3(4) . . . . ?
C23 C24 C28 O5 -170.9(2) . . . . ?
